data_7114124
loop_
_publ_author_name
'Turner, Boaz'
'Shterenberg, Alexander'
'Kapon, Moshe'
'Botoshansky, Mark'
'Suwinska, Kinga'
'Eichen, Yoav'

_publ_section_title
;
 Self-assembled calix[6]pyrrole capsules: solid-state encapsulation of
 different guests in preorganized calix[6]pyrrole capsules
;
_journal_issue 7
_journal_name_full 'Chemical Communications'
_journal_page_first 726
_journal_paper_doi 10.1039/b111281n
_journal_year 2002
_chemical_formula_sum 'C76.5 H69 Cl9 N6.5 O1.5'
_chemical_formula_weight 1422.43
_chemical_name_systematic
;
?
;
_space_group_IT_number 148
_symmetry_cell_setting hexagonal
_symmetry_space_group_name_Hall '-R 3'
_symmetry_space_group_name_H-M 'R -3 :H'
_atom_sites_solution_hydrogens mixed
_atom_sites_solution_primary direct
_atom_sites_solution_secondary difmap
_audit_creation_method SHELXL-97
_cell_angle_alpha 90.00
_cell_angle_beta 90.00
_cell_angle_gamma 120.00
_cell_formula_units_Z 6
_cell_length_a 23.3603(13)
_cell_length_b 23.3603(13)
_cell_length_c 24.2170(17)
_cell_measurement_reflns_used 21262
_cell_measurement_temperature 293(2)
_cell_measurement_theta_max 20.816
_cell_measurement_theta_min 1.018
_cell_volume 11444.8(12)
_computing_cell_refinement 'Denzo and Scalepak (Otwinowski & Minor, 1997)'
_computing_data_collection 'Collect data collection software (Nonius B.V., 1998)'
_computing_data_reduction 'Denzo and Scalepak (Otwinowski & Minor, 1997)'
_computing_molecular_graphics 'ORTEP-3 (Johnson & Burnet, 1996)'
_computing_structure_refinement 'SHELXL-97 (Sheldrick, 1997)'
_computing_structure_solution 'SHELXS-97 (Sheldrick, 1990)'
_diffrn_ambient_temperature 293(2)
_diffrn_detector_area_resol_mean
;
1242 (horizontal) x 1152 (vertical) pixels, CCD pixel size is 22.5 x 22.5 \mm
which gives at the input a pixel of 110 x 110 \mm (with 2 x 2 binning)
;
_diffrn_measured_fraction_theta_full 0.981
_diffrn_measured_fraction_theta_max 0.981
_diffrn_measurement_device_type KappaCCD
_diffrn_measurement_method
;
183 frames via \f rotation and 72 frames via \o rotation
(rotation angle 1.5\%) and 2*90 s per frame)
;
_diffrn_radiation_monochromator graphite
_diffrn_radiation_source 'fine-focus sealed tube'
_diffrn_radiation_type MoK\a
_diffrn_radiation_wavelength 0.71073
_diffrn_reflns_av_R_equivalents 0.032
_diffrn_reflns_av_sigmaI/netI 0.0525
_diffrn_reflns_limit_h_max 23
_diffrn_reflns_limit_h_min -23
_diffrn_reflns_limit_k_max 19
_diffrn_reflns_limit_k_min -19
_diffrn_reflns_limit_l_max 24
_diffrn_reflns_limit_l_min -24
_diffrn_reflns_number 5355
_diffrn_reflns_theta_full 20.86
_diffrn_reflns_theta_max 20.86
_diffrn_reflns_theta_min 3.07
_exptl_absorpt_coefficient_mu 0.378
_exptl_absorpt_correction_type none
_exptl_crystal_colour brownish
_exptl_crystal_density_diffrn 1.238
_exptl_crystal_density_method 'not measured'
_exptl_crystal_description block
_exptl_crystal_F_000 4431
_exptl_crystal_size_max 0.30
_exptl_crystal_size_mid 0.20
_exptl_crystal_size_min 0.15
_refine_diff_density_max 0.871
_refine_diff_density_min -0.487
_refine_diff_density_rms 0.068
_refine_ls_extinction_coef 0.0025(6)
_refine_ls_extinction_expression Fc^*^=kFc[1+0.001xFc^2^\l^3^/sin(2\q)]^-1/4^
_refine_ls_extinction_method SHELXL
_refine_ls_goodness_of_fit_ref 1.068
_refine_ls_hydrogen_treatment mixed
_refine_ls_matrix_type full
_refine_ls_number_parameters 312
_refine_ls_number_reflns 2637
_refine_ls_number_restraints 0
_refine_ls_restrained_S_all 1.068
_refine_ls_R_factor_all 0.1226
_refine_ls_R_factor_gt 0.1010
_refine_ls_shift/su_max 0.328
_refine_ls_shift/su_mean 0.037
_refine_ls_structure_factor_coef Fsqd
_refine_ls_weighting_details 'calc w=1/[\s^2^(Fo^2^)+(0.1683P)^2^+42.4591P] where P=(Fo^2^+2Fc^2^)/3'
_refine_ls_weighting_scheme calc
_refine_ls_wR_factor_gt 0.2664
_refine_ls_wR_factor_ref 0.2829
_reflns_number_gt 2118
_reflns_number_total 2637
_reflns_threshold_expression I>2\s(I)
_cod_data_source_file b111281n.txt
_cod_data_source_block calix[6]pyrrole.nitrotoluene.water.chloroform
_cod_depositor_comments
;
The following automatic conversions were performed:

'_symmetry_cell_setting' value 'Hexagonal' changed to 'hexagonal'
according to
/usr/data/users/saulius/automatic-downloads/retrospective/RSC/lib/dictionaries/cif_core.dic
dictionary named 'cif_core.dic' version 2.4.2 from 2011-04-26.

Automatic conversion script
Id: cif_fix_values 2281 2013-09-26 08:29:07Z andrius 
;
_cod_original_sg_symbol_H-M R-3
_cod_original_formula_sum 'C76.50 H69 Cl9 N6.50 O1.50'
_cod_database_code 7114124

loop_
_symmetry_equiv_pos_as_xyz
'x, y, z'
'-y, x-y, z'
'-x+y, -x, z'
'x+2/3, y+1/3, z+1/3'
'-y+2/3, x-y+1/3, z+1/3'
'-x+y+2/3, -x+1/3, z+1/3'
'x+1/3, y+2/3, z+2/3'
'-y+1/3, x-y+2/3, z+2/3'
'-x+y+1/3, -x+2/3, z+2/3'
'-x, -y, -z'
'y, -x+y, -z'
'x-y, x, -z'
'-x+2/3, -y+1/3, -z+1/3'
'y+2/3, -x+y+1/3, -z+1/3'
'x-y+2/3, x+1/3, -z+1/3'
'-x+1/3, -y+2/3, -z+2/3'
'y+1/3, -x+y+2/3, -z+2/3'
'x-y+1/3, x+2/3, -z+2/3'

loop_
_atom_site_label
_atom_site_type_symbol
_atom_site_fract_x
_atom_site_fract_y
_atom_site_fract_z
_atom_site_U_iso_or_equiv
_atom_site_adp_type
_atom_site_occupancy
_atom_site_symmetry_multiplicity
_atom_site_calc_flag
_atom_site_refinement_flags
_atom_site_disorder_assembly
_atom_site_disorder_group
N1 N 0.1014(2) -0.0758(2) 0.29149(17) 0.0495(13) Uani 1 1 d . . .
H1 H 0.085(3) -0.050(3) 0.303(2) 0.059 Uiso 1 1 d . . .
C2 C 0.0670(3) -0.1321(3) 0.2599(2) 0.0487(14) Uani 1 1 d . . .
C3 C 0.1086(3) -0.1547(3) 0.2489(2) 0.0581(16) Uani 1 1 d . . .
H3 H 0.0986 -0.1924 0.2287 0.070 Uiso 1 1 calc R . .
C4 C 0.1708(3) -0.1106(3) 0.2735(2) 0.0568(16) Uani 1 1 d . . .
H4 H 0.2086 -0.1144 0.2721 0.068 Uiso 1 1 calc R . .
C5 C 0.1653(2) -0.0619(2) 0.29957(19) 0.0458(14) Uani 1 1 d . . .
C6 C 0.2125(2) -0.0039(2) 0.33564(19) 0.0453(14) Uani 1 1 d . . .
N7 N 0.1833(2) 0.0708(2) 0.28186(19) 0.0518(13) Uani 1 1 d . . .
H7 H 0.184(3) 0.050(3) 0.253(2) 0.062 Uiso 1 1 d . . .
C8 C 0.1955(2) 0.0505(2) 0.3318(2) 0.0462(14) Uani 1 1 d . . .
C9 C 0.1891(3) 0.0883(3) 0.3708(2) 0.0594(16) Uani 1 1 d . . .
H9 H 0.1943 0.0856 0.4086 0.071 Uiso 1 1 calc R . .
C10 C 0.1734(3) 0.1326(3) 0.3446(2) 0.0617(17) Uani 1 1 d . . .
H10 H 0.1667 0.1642 0.3620 0.074 Uiso 1 1 calc R . .
C11 C 0.1697(2) 0.1208(3) 0.2894(2) 0.0492(14) Uani 1 1 d . . .
C12 C 0.1565(3) 0.1531(3) 0.2405(2) 0.0572(16) Uani 1 1 d . . .
C13 C 0.2842(3) 0.0200(3) 0.3163(2) 0.0508(15) Uani 1 1 d . . .
C14 C 0.3230(3) 0.0804(3) 0.2916(2) 0.0661(17) Uani 1 1 d . . .
H14 H 0.3059 0.1083 0.2860 0.079 Uiso 1 1 calc R . .
C15 C 0.3868(4) 0.1003(4) 0.2750(3) 0.090(2) Uani 1 1 d . . .
H15 H 0.4120 0.1412 0.2581 0.108 Uiso 1 1 calc R . .
C16 C 0.4129(3) 0.0602(4) 0.2832(3) 0.090(2) Uani 1 1 d . . .
H16 H 0.4558 0.0735 0.2718 0.108 Uiso 1 1 calc R . .
C17 C 0.3755(3) 0.0001(4) 0.3084(3) 0.0736(19) Uani 1 1 d . . .
H17 H 0.3931 -0.0274 0.3143 0.088 Uiso 1 1 calc R . .
C18 C 0.3127(3) -0.0193(3) 0.3247(2) 0.0580(16) Uani 1 1 d . . .
H18 H 0.2880 -0.0600 0.3420 0.070 Uiso 1 1 calc R . .
C19 C 0.2061(3) -0.0242(3) 0.3972(2) 0.0472(14) Uani 1 1 d . . .
C20 C 0.1494(3) -0.0761(3) 0.4185(2) 0.0579(16) Uani 1 1 d . . .
H20 H 0.1138 -0.1007 0.3951 0.069 Uiso 1 1 calc R . .
C21 C 0.1441(3) -0.0928(3) 0.4738(2) 0.0750(19) Uani 1 1 d . . .
H21 H 0.1049 -0.1279 0.4873 0.090 Uiso 1 1 calc R . .
C22 C 0.1968(4) -0.0575(4) 0.5092(2) 0.0733(19) Uani 1 1 d . . .
H22 H 0.1934 -0.0688 0.5463 0.088 Uiso 1 1 calc R . .
C23 C 0.2538(3) -0.0060(3) 0.4889(2) 0.0694(18) Uani 1 1 d . . .
H23 H 0.2897 0.0177 0.5123 0.083 Uiso 1 1 calc R . .
C24 C 0.2585(3) 0.0112(3) 0.4337(2) 0.0625(17) Uani 1 1 d . . .
H24 H 0.2974 0.0470 0.4207 0.075 Uiso 1 1 calc R . .
C25 C 0.2202(4) 0.1932(4) 0.2079(3) 0.090(2) Uani 1 1 d . . .
H25A H 0.2518 0.2291 0.2302 0.135 Uiso 1 1 calc R . .
H25B H 0.2111 0.2104 0.1751 0.135 Uiso 1 1 calc R . .
H25C H 0.2378 0.1653 0.1978 0.135 Uiso 1 1 calc R . .
C26 C 0.1034(4) 0.0995(3) 0.2030(3) 0.086(2) Uani 1 1 d . . .
H26A H 0.1196 0.0721 0.1882 0.129 Uiso 1 1 calc R . .
H26B H 0.0933 0.1202 0.1732 0.129 Uiso 1 1 calc R . .
H26C H 0.0641 0.0727 0.2241 0.129 Uiso 1 1 calc R . .
C27 C 0.2050(7) -0.0033(7) 0.0930(7) 0.174(5) Uani 1 1 d . . .
H27 H 0.2228 -0.0221 0.0665 0.209 Uiso 1 1 calc R A 1
Cl1 Cl 0.1767(9) -0.0502(16) 0.1450(11) 0.55(2) Uani 0.558(19) 1 d P B 1
Cl2 Cl 0.1448(12) 0.004(2) 0.0637(10) 0.53(3) Uani 0.558(19) 1 d P B 1
Cl3 Cl 0.2652(8) 0.0680(8) 0.1162(11) 0.290(10) Uani 0.558(19) 1 d P B 1
Cl1 Cl 0.1588(7) -0.0752(7) 0.1101(12) 0.297(12) Uani 0.442(19) 1 d P B 2
Cl2 Cl 0.1775(17) 0.0406(12) 0.0696(7) 0.329(18) Uani 0.442(19) 1 d P B 2
Cl3 Cl 0.2524(11) 0.0315(14) 0.1536(7) 0.246(9) Uani 0.442(19) 1 d P B 2
O1W O 0.0000 0.0000 0.9519(6) 0.364(16) Uani 1 3 d S . .
O28A O -0.0477 -0.0406 0.6505(6) 0.178(6) Uiso 0.17 1 d PR . .
O28B O 0.0477 0.0406 0.6505(6) 0.178(6) Uiso 0.17 1 d PR . .
N29 N 0.0000 0.0000 0.6255(6) 0.178(6) Uiso 0.50 3 d SPR . .
C33 C 0.0000 0.0000 0.6308(6) 0.178(6) Uiso 0.50 3 d SPR . .
H33A H -0.0463 -0.0199 0.6433 0.178(6) Uiso 0.17 1 d PR . .
H33B H 0.0218 0.0453 0.6438 0.178(6) Uiso 0.17 1 d PR . .
H33C H 0.0188 -0.0228 0.6452 0.178(6) Uiso 0.17 1 d PR . .
C30 C 0.0000 0.0000 0.5678(6) 0.178(6) Uiso 0.50 3 d SPR . .
C31 C 0.0608 0.0496 0.5355(6) 0.178(6) Uiso 0.17 1 d PR . .
H31 H 0.0991 0.0794 0.5538 0.178(6) Uiso 0.17 1 d PR . .
C32 C -0.0570 -0.0485 0.5355(6) 0.178(6) Uiso 0.17 1 d PR . .
H32 H -0.0929 -0.0806 0.5550 0.178(6) Uiso 0.17 1 d PR . .

loop_
_atom_site_aniso_label
_atom_site_aniso_U_11
_atom_site_aniso_U_22
_atom_site_aniso_U_33
_atom_site_aniso_U_23
_atom_site_aniso_U_13
_atom_site_aniso_U_12
N1 0.051(3) 0.056(3) 0.051(3) -0.006(2) -0.001(2) 0.034(2)
C2 0.049(3) 0.054(3) 0.043(3) -0.007(3) 0.000(3) 0.026(3)
C3 0.055(4) 0.060(4) 0.061(4) -0.019(3) -0.004(3) 0.031(3)
C4 0.055(4) 0.067(4) 0.059(4) -0.007(3) 0.004(3) 0.039(3)
C5 0.048(3) 0.053(3) 0.042(3) 0.000(3) 0.004(2) 0.029(3)
C6 0.044(3) 0.055(3) 0.039(3) -0.005(2) -0.001(2) 0.026(3)
N7 0.068(3) 0.055(3) 0.041(3) -0.004(2) 0.001(2) 0.037(3)
C8 0.049(3) 0.046(3) 0.045(3) -0.001(3) -0.001(2) 0.024(3)
C9 0.082(4) 0.067(4) 0.043(3) -0.008(3) -0.009(3) 0.048(3)
C10 0.088(4) 0.062(4) 0.049(4) -0.011(3) -0.005(3) 0.047(3)
C11 0.052(3) 0.049(3) 0.049(4) -0.001(3) 0.000(2) 0.027(3)
C12 0.071(4) 0.060(4) 0.049(3) 0.003(3) 0.009(3) 0.039(3)
C13 0.052(3) 0.059(4) 0.046(3) -0.003(3) 0.002(3) 0.030(3)
C14 0.056(4) 0.074(4) 0.068(4) 0.012(3) 0.014(3) 0.032(3)
C15 0.085(5) 0.091(5) 0.087(5) 0.022(4) 0.024(4) 0.039(5)
C16 0.058(4) 0.115(6) 0.092(5) 0.006(5) 0.022(4) 0.040(5)
C17 0.062(4) 0.093(5) 0.075(4) -0.011(4) 0.004(3) 0.046(4)
C18 0.056(4) 0.062(4) 0.058(4) -0.008(3) 0.001(3) 0.031(3)
C19 0.046(3) 0.061(3) 0.044(3) -0.005(3) 0.001(3) 0.034(3)
C20 0.055(4) 0.073(4) 0.049(4) 0.003(3) 0.003(3) 0.034(3)
C21 0.068(4) 0.088(5) 0.060(4) 0.022(3) 0.014(4) 0.033(4)
C22 0.082(5) 0.105(5) 0.047(4) 0.008(4) 0.006(4) 0.057(5)
C23 0.068(4) 0.097(5) 0.047(4) -0.007(3) -0.009(3) 0.044(4)
C24 0.060(4) 0.071(4) 0.053(4) 0.001(3) 0.002(3) 0.030(3)
C25 0.115(6) 0.107(5) 0.081(5) 0.036(4) 0.050(4) 0.080(5)
C26 0.133(6) 0.084(5) 0.067(4) -0.018(4) -0.027(4) 0.074(5)
C27 0.142(10) 0.149(12) 0.235(16) 0.024(10) 0.023(10) 0.076(10)
Cl1 0.221(15) 0.83(5) 0.57(3) 0.58(3) 0.175(17) 0.23(2)
Cl2 0.35(2) 1.08(8) 0.34(2) 0.10(3) 0.014(15) 0.50(4)
Cl3 0.243(12) 0.248(14) 0.32(2) -0.057(13) 0.071(15) 0.081(10)
Cl1 0.138(9) 0.156(10) 0.58(4) 0.027(14) 0.076(14) 0.062(7)
Cl2 0.65(5) 0.38(2) 0.193(12) 0.021(12) 0.012(18) 0.44(3)
Cl3 0.241(18) 0.36(3) 0.190(12) -0.034(13) 0.033(11) 0.19(2)
O1W 0.307(19) 0.307(19) 0.48(4) 0.000 0.000 0.154(9)

loop_
_atom_type_symbol
_atom_type_description
_atom_type_scat_dispersion_real
_atom_type_scat_dispersion_imag
_atom_type_scat_source
C C 0.0033 0.0016 'International Tables Vol C Tables 4.2.6.8 and 6.1.1.4'
H H 0.0000 0.0000 'International Tables Vol C Tables 4.2.6.8 and 6.1.1.4'
N N 0.0061 0.0033 'International Tables Vol C Tables 4.2.6.8 and 6.1.1.4'
O O 0.0106 0.0060 'International Tables Vol C Tables 4.2.6.8 and 6.1.1.4'
Cl Cl 0.1484 0.1585 'International Tables Vol C Tables 4.2.6.8 and 6.1.1.4'

loop_
_geom_angle_atom_site_label_1
_geom_angle_atom_site_label_2
_geom_angle_atom_site_label_3
_geom_angle
_geom_angle_site_symmetry_1
_geom_angle_site_symmetry_3
C5 N1 C2 110.6(4) . .
C3 C2 N1 107.0(5) . .
C3 C2 C12 130.6(5) . 3
N1 C2 C12 122.3(5) . 3
C2 C3 C4 108.1(5) . .
C5 C4 C3 108.0(5) . .
C4 C5 N1 106.4(4) . .
C4 C5 C6 132.8(5) . .
N1 C5 C6 120.7(4) . .
C8 C6 C5 109.5(4) . .
C8 C6 C19 106.9(4) . .
C5 C6 C19 111.3(4) . .
C8 C6 C13 111.7(4) . .
C5 C6 C13 108.6(4) . .
C19 C6 C13 108.8(4) . .
C11 N7 C8 110.7(4) . .
C9 C8 N7 106.2(4) . .
C9 C8 C6 131.9(5) . .
N7 C8 C6 121.9(4) . .
C8 C9 C10 108.6(5) . .
C11 C10 C9 107.9(5) . .
C10 C11 N7 106.6(5) . .
C10 C11 C12 132.5(5) . .
N7 C11 C12 120.9(5) . .
C11 C12 C2 110.6(4) . 2
C11 C12 C25 109.4(5) . .
C2 C12 C25 108.7(5) 2 .
C11 C12 C26 109.7(5) . .
C2 C12 C26 108.8(5) 2 .
C25 C12 C26 109.6(5) . .
C14 C13 C18 117.0(5) . .
C14 C13 C6 122.7(5) . .
C18 C13 C6 120.4(5) . .
C13 C14 C15 121.3(6) . .
C16 C15 C14 120.3(7) . .
C15 C16 C17 119.5(6) . .
C18 C17 C16 120.0(6) . .
C17 C18 C13 122.0(6) . .
C20 C19 C24 117.2(5) . .
C20 C19 C6 122.3(4) . .
C24 C19 C6 120.5(5) . .
C19 C20 C21 121.6(5) . .
C22 C21 C20 120.2(6) . .
C23 C22 C21 119.3(6) . .
C22 C23 C24 120.3(6) . .
C23 C24 C19 121.4(6) . .
Cl1 C27 Cl2 121.5(17) . .
Cl1 C27 Cl1 37.2(15) . .
Cl2 C27 Cl1 125.3(16) . .
Cl1 C27 Cl3 142.4(17) . .
Cl2 C27 Cl3 83.4(14) . .
Cl1 C27 Cl3 106.1(17) . .
Cl1 C27 Cl2 93.2(16) . .
Cl2 C27 Cl2 29.8(17) . .
Cl1 C27 Cl2 109.2(14) . .
Cl3 C27 Cl2 112.6(17) . .
Cl1 C27 Cl3 102.5(15) . .
Cl2 C27 Cl3 111.5(14) . .
Cl1 C27 Cl3 66.9(14) . .
Cl3 C27 Cl3 39.9(8) . .
Cl2 C27 Cl3 132.7(16) . .
O28B O28A O28B 120.0 2 3
O28B O28A C33 63.0 2 .
O28B O28A C33 63.0 3 .
O28B O28A N29 64.4 2 .
O28B O28A N29 64.4 3 .
C33 O28A N29 5.6 . .
O28B O28A O28A 30.0 2 3
O28B O28A O28A 90.0 3 3
C33 O28A O28A 38.1 . 3
N29 O28A O28A 41.6 . 3
O28B O28A O28A 90.0 2 2
O28B O28A O28A 30.0 3 2
C33 O28A O28A 38.1 . 2
N29 O28A O28A 41.6 . 2
O28A O28A O28A 60.0 3 2
O28A O28B O28A 120.0 3 2
O28A O28B C33 63.0 3 .
O28A O28B C33 63.0 2 .
O28A O28B N29 64.4 3 .
O28A O28B N29 64.4 2 .
C33 O28B N29 5.6 . .
O28A O28B O28B 30.0 3 2
O28A O28B O28B 90.0 2 2
C33 O28B O28B 38.1 . 2
N29 O28B O28B 41.6 . 2
O28A O28B O28B 90.0 3 3
O28A O28B O28B 30.0 2 3
C33 O28B O28B 38.1 . 3
N29 O28B O28B 41.6 . 3
O28B O28B O28B 60.0 2 3
O28B N29 O28B 96.8 2 .
O28B N29 O28A 51.2 2 3
O28B N29 O28A 51.2 . 3
O28B N29 O28A 51.2 2 .
O28B N29 O28A 119.5 . .
O28A N29 O28A 96.8 3 .
O28B N29 O28B 96.8 2 3
O28B N29 O28B 96.8 . 3
O28A N29 O28B 119.5 3 3
O28A N29 O28B 51.2 . 3
O28B N29 O28A 119.5 2 2
O28B N29 O28A 51.2 . 2
O28A N29 O28A 96.8 3 2
O28A N29 O28A 96.8 . 2
O28B N29 O28A 51.2 3 2
O28B N29 C30 120.3 2 .
O28B N29 C30 120.3 . .
O28A N29 C30 120.3 3 .
O28A N29 C30 120.3 . .
O28B N29 C30 120.3 3 .
O28A N29 C30 120.3 2 .
O28B C33 O28B 103.8 2 .
O28B C33 O28A 54.1 2 3
O28B C33 O28A 54.1 . 3
O28B C33 O28A 54.1 2 .
O28B C33 O28A 130.7 . .
O28A C33 O28A 103.8 3 .
O28B C33 O28B 103.8 2 3
O28B C33 O28B 103.8 . 3
O28A C33 O28B 130.7 3 3
O28A C33 O28B 54.1 . 3
O28B C33 O28A 130.7 2 2
O28B C33 O28A 54.1 . 2
O28A C33 O28A 103.8 3 2
O28A C33 O28A 103.8 . 2
O28B C33 O28A 54.1 3 2
O28B C33 C30 114.6 2 .
O28B C33 C30 114.6 . .
O28A C33 C30 114.6 3 .
O28A C33 C30 114.6 . .
O28B C33 C30 114.6 3 .
O28A C33 C30 114.6 2 .
N29 C30 C32 122.2 . 3
N29 C30 C32 122.2 . .
C32 C30 C32 94.3 3 .
N29 C30 C32 122.2 . 2
C32 C30 C32 94.3 3 2
C32 C30 C32 94.3 . 2
N29 C30 C31 120.9 . 2
C32 C30 C31 48.8 3 2
C32 C30 C31 52.1 . 2
C32 C30 C31 116.9 2 2
N29 C30 C31 120.9 . .
C32 C30 C31 52.1 3 .
C32 C30 C31 116.9 . .
C32 C30 C31 48.8 2 .
C31 C30 C31 96.0 2 .
N29 C30 C31 120.9 . 3
C32 C30 C31 116.9 3 3
C32 C30 C31 48.8 . 3
C32 C30 C31 52.1 2 3
C31 C30 C31 96.0 2 3
C31 C30 C31 96.0 . 3
N29 C30 C33 0.0 . .
C32 C30 C33 122.2 3 .
C32 C30 C33 122.2 . .
C32 C30 C33 122.2 2 .
C31 C30 C33 120.9 2 .
C31 C30 C33 120.9 . .
C31 C30 C33 120.9 3 .
C32 C31 C32 115.0 2 3
C32 C31 C30 63.3 2 .
C32 C31 C30 61.8 3 .
C32 C31 C32 90.1 2 10_556
C32 C31 C32 87.5 3 10_556
C30 C31 C32 118.7 . 10_556
C31 C32 C31 125.0 3 2
C31 C32 C30 67.9 3 .
C31 C32 C30 66.1 2 .
C31 C32 C31 92.4 3 10_556
C31 C32 C31 89.7 2 10_556
C30 C32 C31 124.3 . 10_556

loop_
_geom_bond_atom_site_label_1
_geom_bond_atom_site_label_2
_geom_bond_distance
_geom_bond_site_symmetry_2
N1 C5 1.374(6) .
N1 C2 1.380(7) .
C2 C3 1.343(7) .
C2 C12 1.521(7) 3
C3 C4 1.426(8) .
C4 C5 1.363(7) .
C5 C6 1.523(7) .
C6 C8 1.512(7) .
C6 C19 1.549(7) .
C6 C13 1.550(7) .
N7 C11 1.367(7) .
N7 C8 1.380(7) .
C8 C9 1.351(7) .
C9 C10 1.409(8) .
C10 C11 1.360(7) .
C11 C12 1.516(7) .
C12 C2 1.521(7) 2
C12 C25 1.522(9) .
C12 C26 1.543(9) .
C13 C14 1.375(8) .
C13 C18 1.392(7) .
C14 C15 1.380(9) .
C15 C16 1.365(10) .
C16 C17 1.372(10) .
C17 C18 1.360(8) .
C19 C20 1.373(7) .
C19 C24 1.397(8) .
C20 C21 1.383(8) .
C21 C22 1.384(9) .
C22 C23 1.363(9) .
C23 C24 1.384(8) .
C27 Cl1 1.531(19) .
C27 Cl2 1.563(18) .
C27 Cl1 1.581(17) .
C27 Cl3 1.65(2) .
C27 Cl2 1.65(2) .
C27 Cl3 1.77(2) .
O28A O28B 1.0412 2
O28A O28B 1.0412 3
O28A C33 1.1455 .
O28A N29 1.2054 .
O28A O28A 1.8035 3
O28A O28A 1.8035 2
O28B O28A 1.0412 3
O28B O28A 1.0412 2
O28B C33 1.1455 .
O28B N29 1.2054 .
O28B O28B 1.8035 2
O28B O28B 1.8035 3
N29 O28B 1.2054 2
N29 O28A 1.2054 3
N29 O28B 1.2054 3
N29 O28A 1.2054 2
N29 C30 1.3953 .
C33 O28B 1.1455 2
C33 O28A 1.1455 3
C33 O28B 1.1455 3
C33 O28A 1.1455 2
C33 C30 1.5252 .
C30 C32 1.4702 3
C30 C32 1.4702 .
C30 C32 1.4702 2
C30 C31 1.5249 2
C30 C31 1.5249 .
C30 C31 1.5249 3
C31 C32 1.2383 2
C31 C32 1.3168 3
C31 C32 1.72(3) 10_556
C32 C31 1.2383 3
C32 C31 1.3168 2
C32 C31 1.72(3) 10_556

loop_
_geom_hbond_atom_site_label_D
_geom_hbond_atom_site_label_H
_geom_hbond_atom_site_label_A
_geom_hbond_distance_DH
_geom_hbond_distance_HA
_geom_hbond_distance_DA
_geom_hbond_angle_DHA
_geom_hbond_site_symmetry_A
N1 H1 O28B 0.90(6) 2.09(6) 2.974(8) 165(5) 11_556
N1 H1 O28A 0.90(6) 2.46(6) 3.239(8) 145(4) 12_556

loop_
_geom_torsion_atom_site_label_1
_geom_torsion_atom_site_label_2
_geom_torsion_atom_site_label_3
_geom_torsion_atom_site_label_4
_geom_torsion
_geom_torsion_site_symmetry_1
_geom_torsion_site_symmetry_4
C5 N1 C2 C3 1.3(6) . .
C5 N1 C2 C12 -175.1(4) . 3
N1 C2 C3 C4 -1.0(6) . .
C12 C2 C3 C4 175.0(5) 3 .
C2 C3 C4 C5 0.4(6) . .
C3 C4 C5 N1 0.4(6) . .
C3 C4 C5 C6 175.6(5) . .
C2 N1 C5 C4 -1.0(6) . .
C2 N1 C5 C6 -177.0(4) . .
C4 C5 C6 C8 153.8(5) . .
N1 C5 C6 C8 -31.4(6) . .
C4 C5 C6 C19 -88.2(6) . .
N1 C5 C6 C19 86.5(5) . .
C4 C5 C6 C13 31.6(7) . .
N1 C5 C6 C13 -153.7(4) . .
C11 N7 C8 C9 0.2(6) . .
C11 N7 C8 C6 -179.4(4) . .
C5 C6 C8 C9 134.5(6) . .
C19 C6 C8 C9 13.8(7) . .
C13 C6 C8 C9 -105.1(6) . .
C5 C6 C8 N7 -46.0(6) . .
C19 C6 C8 N7 -166.7(4) . .
C13 C6 C8 N7 74.4(6) . .
N7 C8 C9 C10 -0.4(6) . .
C6 C8 C9 C10 179.1(5) . .
C8 C9 C10 C11 0.5(7) . .
C9 C10 C11 N7 -0.3(6) . .
C9 C10 C11 C12 -178.2(6) . .
C8 N7 C11 C10 0.1(6) . .
C8 N7 C11 C12 178.2(5) . .
C10 C11 C12 C2 -11.4(8) . 2
N7 C11 C12 C2 170.9(5) . 2
C10 C11 C12 C25 108.3(7) . .
N7 C11 C12 C25 -69.4(6) . .
C10 C11 C12 C26 -131.4(6) . .
N7 C11 C12 C26 50.9(7) . .
C8 C6 C13 C14 -8.6(7) . .
C5 C6 C13 C14 112.3(6) . .
C19 C6 C13 C14 -126.4(5) . .
C8 C6 C13 C18 170.0(4) . .
C5 C6 C13 C18 -69.1(6) . .
C19 C6 C13 C18 52.2(6) . .
C18 C13 C14 C15 1.2(8) . .
C6 C13 C14 C15 179.9(5) . .
C13 C14 C15 C16 -0.4(10) . .
C14 C15 C16 C17 -0.4(11) . .
C15 C16 C17 C18 0.4(10) . .
C16 C17 C18 C13 0.5(9) . .
C14 C13 C18 C17 -1.3(8) . .
C6 C13 C18 C17 -179.9(5) . .
C8 C6 C19 C20 94.8(5) . .
C5 C6 C19 C20 -24.8(6) . .
C13 C6 C19 C20 -144.4(5) . .
C8 C6 C19 C24 -84.2(5) . .
C5 C6 C19 C24 156.3(5) . .
C13 C6 C19 C24 36.6(6) . .
C24 C19 C20 C21 0.3(8) . .
C6 C19 C20 C21 -178.7(5) . .
C19 C20 C21 C22 -0.9(9) . .
C20 C21 C22 C23 0.3(10) . .
C21 C22 C23 C24 0.8(9) . .
C22 C23 C24 C19 -1.4(9) . .
C20 C19 C24 C23 0.8(8) . .
C6 C19 C24 C23 179.9(5) . .
O28A O28B N29 O28B -24.9 3 2
O28A O28B N29 O28B 122.7 2 2
C33 O28B N29 O28B 48.9 . 2
O28B O28B N29 O28B 97.8 3 2
O28A O28B N29 O28A 147.6 2 3
C33 O28B N29 O28A 73.8 . 3
O28B O28B N29 O28A 24.9 2 3
O28B O28B N29 O28A 122.7 3 3
O28A O28B N29 O28A -73.8 3 .
O28A O28B N29 O28A 73.8 2 .
C33 O28B N29 O28A 0.0 . .
O28B O28B N29 O28A -48.9 2 .
O28B O28B N29 O28A 48.9 3 .
O28A O28B N29 O28B -122.7 3 3
O28A O28B N29 O28B 24.9 2 3
C33 O28B N29 O28B -48.9 . 3
O28B O28B N29 O28B -97.8 2 3
O28A O28B N29 O28A -147.6 3 2
C33 O28B N29 O28A -73.8 . 2
O28B O28B N29 O28A -122.7 2 2
O28B O28B N29 O28A -24.9 3 2
O28A O28B N29 C30 106.2 3 .
O28A O28B N29 C30 -106.2 2 .
C33 O28B N29 C30 180.0 . .
O28B O28B N29 C30 131.1 2 .
O28B O28B N29 C30 -131.1 3 .
O28B O28A N29 O28B -147.6 3 2
C33 O28A N29 O28B -73.8 . 2
O28A O28A N29 O28B -24.9 3 2
O28A O28A N29 O28B -122.7 2 2
O28B O28A N29 O28B 73.8 2 .
O28B O28A N29 O28B -73.8 3 .
C33 O28A N29 O28B 0.0 . .
O28A O28A N29 O28B 48.9 3 .
O28A O28A N29 O28B -48.9 2 .
O28B O28A N29 O28A 24.9 2 3
O28B O28A N29 O28A -122.7 3 3
C33 O28A N29 O28A -48.9 . 3
O28A O28A N29 O28A -97.8 2 3
O28B O28A N29 O28B 147.6 2 3
C33 O28A N29 O28B 73.8 . 3
O28A O28A N29 O28B 122.7 3 3
O28A O28A N29 O28B 24.9 2 3
O28B O28A N29 O28A 122.7 2 2
O28B O28A N29 O28A -24.9 3 2
C33 O28A N29 O28A 48.9 . 2
O28A O28A N29 O28A 97.8 3 2
O28B O28A N29 C30 -106.2 2 .
O28B O28A N29 C30 106.2 3 .
C33 O28A N29 C30 180.0 . .
O28A O28A N29 C30 -131.1 3 .
O28A O28A N29 C30 131.1 2 .
O28A O28B C33 O28B -22.3 3 2
O28A O28B C33 O28B 130.6 2 2
N29 O28B C33 O28B -125.8 . 2
O28B O28B C33 O28B 108.3 3 2
O28A O28B C33 O28A 152.9 2 3
N29 O28B C33 O28A -103.5 . 3
O28B O28B C33 O28A 22.3 2 3
O28B O28B C33 O28A 130.6 3 3
O28A O28B C33 O28A -76.5 3 .
O28A O28B C33 O28A 76.5 2 .
N29 O28B C33 O28A 180.0 . .
O28B O28B C33 O28A -54.2 2 .
O28B O28B C33 O28A 54.2 3 .
O28A O28B C33 O28B -130.6 3 3
O28A O28B C33 O28B 22.3 2 3
N29 O28B C33 O28B 125.8 . 3
O28B O28B C33 O28B -108.3 2 3
O28A O28B C33 O28A -152.9 3 2
N29 O28B C33 O28A 103.5 . 2
O28B O28B C33 O28A -130.6 2 2
O28B O28B C33 O28A -22.3 3 2
O28A O28B C33 C30 103.5 3 .
O28A O28B C33 C30 -103.5 2 .
N29 O28B C33 C30 0.0 . .
O28B O28B C33 C30 125.8 2 .
O28B O28B C33 C30 -125.8 3 .
O28B O28A C33 O28B -152.9 3 2
N29 O28A C33 O28B 103.5 . 2
O28A O28A C33 O28B -22.3 3 2
O28A O28A C33 O28B -130.6 2 2
O28B O28A C33 O28B 76.5 2 .
O28B O28A C33 O28B -76.5 3 .
N29 O28A C33 O28B 180.0 . .
O28A O28A C33 O28B 54.2 3 .
O28A O28A C33 O28B -54.2 2 .
O28B O28A C33 O28A 22.3 2 3
O28B O28A C33 O28A -130.6 3 3
N29 O28A C33 O28A 125.8 . 3
O28A O28A C33 O28A -108.3 2 3
O28B O28A C33 O28B 152.9 2 3
N29 O28A C33 O28B -103.5 . 3
O28A O28A C33 O28B 130.6 3 3
O28A O28A C33 O28B 22.3 2 3
O28B O28A C33 O28A 130.6 2 2
O28B O28A C33 O28A -22.3 3 2
N29 O28A C33 O28A -125.8 . 2
O28A O28A C33 O28A 108.3 3 2
O28B O28A C33 C30 -103.5 2 .
O28B O28A C33 C30 103.5 3 .
N29 O28A C33 C30 0.0 . .
O28A O28A C33 C30 -125.8 3 .
O28A O28A C33 C30 125.8 2 .
O28B N29 C30 C32 60.0 2 3
O28B N29 C30 C32 -60.0 . 3
O28A N29 C30 C32 0.0 3 3
O28A N29 C30 C32 120.0 . 3
O28B N29 C30 C32 180.0 3 3
O28A N29 C30 C32 -120.0 2 3
O28B N29 C30 C32 -60.0 2 .
O28B N29 C30 C32 180.0 . .
O28A N29 C30 C32 -120.0 3 .
O28A N29 C30 C32 0.0 . .
O28B N29 C30 C32 60.0 3 .
O28A N29 C30 C32 120.0 2 .
O28B N29 C30 C32 180.0 2 2
O28B N29 C30 C32 60.0 . 2
O28A N29 C30 C32 120.0 3 2
O28A N29 C30 C32 -120.0 . 2
O28B N29 C30 C32 -60.0 3 2
O28A N29 C30 C32 0.0 2 2
O28B N29 C30 C31 2.0 2 2
O28B N29 C30 C31 -118.0 . 2
O28A N29 C30 C31 -58.0 3 2
O28A N29 C30 C31 62.0 . 2
O28B N29 C30 C31 122.0 3 2
O28A N29 C30 C31 -178.0 2 2
O28B N29 C30 C31 122.0 2 .
O28B N29 C30 C31 2.0 . .
O28A N29 C30 C31 62.0 3 .
O28A N29 C30 C31 -178.0 . .
O28B N29 C30 C31 -118.0 3 .
O28A N29 C30 C31 -58.0 2 .
O28B N29 C30 C31 -118.0 2 3
O28B N29 C30 C31 122.0 . 3
O28A N29 C30 C31 -178.0 3 3
O28A N29 C30 C31 -58.0 . 3
O28B N29 C30 C31 2.0 3 3
O28A N29 C30 C31 62.0 2 3
O28B N29 C30 C33 0(100) 2 .
O28B N29 C30 C33 0.0 . .
O28A N29 C30 C33 0.0 3 .
O28A N29 C30 C33 0(100) . .
O28B N29 C30 C33 0.0 3 .
O28A N29 C30 C33 0(100) 2 .
O28B C33 C30 N29 0.0 2 .
O28B C33 C30 N29 0(38) . .
O28A C33 C30 N29 0.0 3 .
O28A C33 C30 N29 0(100) . .
O28B C33 C30 N29 0.0 3 .
O28A C33 C30 N29 0(100) 2 .
O28B C33 C30 C32 60.0 2 3
O28B C33 C30 C32 -60.0 . 3
O28A C33 C30 C32 0.0 3 3
O28A C33 C30 C32 120.0 . 3
O28B C33 C30 C32 180.0 3 3
O28A C33 C30 C32 -120.0 2 3
O28B C33 C30 C32 -60.0 2 .
O28B C33 C30 C32 180.0 . .
O28A C33 C30 C32 -120.0 3 .
O28A C33 C30 C32 0.0 . .
O28B C33 C30 C32 60.0 3 .
O28A C33 C30 C32 120.0 2 .
O28B C33 C30 C32 180.0 2 2
O28B C33 C30 C32 60.0 . 2
O28A C33 C30 C32 120.0 3 2
O28A C33 C30 C32 -120.0 . 2
O28B C33 C30 C32 -60.0 3 2
O28A C33 C30 C32 0.0 2 2
O28B C33 C30 C31 2.0 2 2
O28B C33 C30 C31 -118.0 . 2
O28A C33 C30 C31 -58.0 3 2
O28A C33 C30 C31 62.0 . 2
O28B C33 C30 C31 122.0 3 2
O28A C33 C30 C31 -178.0 2 2
O28B C33 C30 C31 122.0 2 .
O28B C33 C30 C31 2.0 . .
O28A C33 C30 C31 62.0 3 .
O28A C33 C30 C31 -178.0 . .
O28B C33 C30 C31 -118.0 3 .
O28A C33 C30 C31 -58.0 2 .
O28B C33 C30 C31 -118.0 2 3
O28B C33 C30 C31 122.0 . 3
O28A C33 C30 C31 -178.0 3 3
O28A C33 C30 C31 -58.0 . 3
O28B C33 C30 C31 2.0 3 3
O28A C33 C30 C31 62.0 2 3
N29 C30 C31 C32 107.5 . 2
C32 C30 C31 C32 -143.7 3 2
C32 C30 C31 C32 -70.5 . 2
C31 C30 C31 C32 -120.8 2 2
C31 C30 C31 C32 -24.1 3 2
C33 C30 C31 C32 107.5 . 2
N29 C30 C31 C32 -108.7 . 3
C32 C30 C31 C32 73.2 . 3
C32 C30 C31 C32 143.7 2 3
C31 C30 C31 C32 22.9 2 3
C31 C30 C31 C32 119.6 3 3
C33 C30 C31 C32 -108.7 . 3
N29 C30 C31 C32 -178.3 . 10_556
C32 C30 C31 C32 -69.6 3 10_556
C32 C30 C31 C32 3.6 . 10_556
C32 C30 C31 C32 74.1 2 10_556
C31 C30 C31 C32 -46.7 2 10_556
C31 C30 C31 C32 50.0 3 10_556
C33 C30 C31 C32 -178.3 . 10_556
N29 C30 C32 C31 -104.8 . 3
C32 C30 C32 C31 122.5 3 3
C32 C30 C32 C31 27.9 2 3
C31 C30 C32 C31 149.1 2 3
C31 C30 C32 C31 73.3 . 3
C33 C30 C32 C31 -104.8 . 3
N29 C30 C32 C31 106.2 . 2
C32 C30 C32 C31 -26.5 3 2
C32 C30 C32 C31 -121.1 2 2
C31 C30 C32 C31 -75.8 . 2
C31 C30 C32 C31 -149.1 3 2
C33 C30 C32 C31 106.2 . 2
N29 C30 C32 C31 178.1 . 10_556
C32 C30 C32 C31 45.4 3 10_556
C32 C30 C32 C31 -49.2 2 10_556
C31 C30 C32 C31 71.9 2 10_556
C31 C30 C32 C31 -3.8 . 10_556
C31 C30 C32 C31 -77.1 3 10_556
C33 C30 C32 C31 178.1 . 10_556
